data_7701525
loop_
_publ_author_name
'Bubnov, Michael P.'
'Cherkasov, Vladimir K.'
'Teplova, Irina A.'
'Druzhkov, Nickolay O.'
'Grishin, Ivan D.'
'Baranov, Evgenii V.'
'Bogomyakov, Artem S.'
'Abakumov, Gleb A.'

_publ_section_title
;
 Novel dioxolene nickel complexes with sterically hindered
 diazabutadienes. Coupling of aza-ligands coordinated to nickel.
;
_journal_issue 28
_journal_name_full 'Dalton transactions (Cambridge, England : 2003)'
_journal_page_first 10516
_journal_page_last 10525
_journal_paper_doi 10.1039/c9dt01309a
_journal_volume 48
_journal_year 2019
_chemical_formula_sum 'C78 H120 N2 Ni O6'
_chemical_formula_weight 1240.46
_space_group_crystal_system monoclinic
_space_group_IT_number 15
_space_group_name_Hall '-C 2yc'
_space_group_name_H-M_alt 'C 1 2/c 1'
_atom_sites_solution_hydrogens mixed
_atom_sites_solution_primary direct
_atom_sites_solution_secondary difmap
_audit_creation_method SHELXL-2016/6
_audit_update_record
;
2019-03-24 deposited with the CCDC.	2019-06-05 downloaded from the CCDC.
;
_cell_angle_alpha 90
_cell_angle_beta 92.810(3)
_cell_angle_gamma 90
_cell_formula_units_Z 4
_cell_length_a 21.479(3)
_cell_length_b 14.943(2)
_cell_length_c 23.534(4)
_cell_measurement_reflns_used 900
_cell_measurement_temperature 100(2)
_cell_measurement_theta_max 30
_cell_measurement_theta_min 2
_cell_volume 7544.4(19)
_computing_cell_refinement 'Bruker SMART'
_computing_data_collection 'Bruker SMART'
_computing_data_reduction 'Bruker SHELXTL'
_computing_molecular_graphics 'Bruker SHELXTL'
_computing_publication_material 'Bruker SHELXTL'
_computing_structure_refinement 'SHELXL-2016/6 (Sheldrick, 2016)'
_computing_structure_solution 'SHELXS-97 (Sheldrick, 1990)'
_diffrn_ambient_temperature 100(2)
_diffrn_measured_fraction_theta_full 0.988
_diffrn_measured_fraction_theta_max 0.988
_diffrn_measurement_device_type 'CCD area detector'
_diffrn_measurement_method 'omega scans'
_diffrn_radiation_type MoK\a
_diffrn_radiation_wavelength 0.71073
_diffrn_reflns_av_R_equivalents 0.2781
_diffrn_reflns_av_unetI/netI 0.2283
_diffrn_reflns_Laue_measured_fraction_full 0.988
_diffrn_reflns_Laue_measured_fraction_max 0.988
_diffrn_reflns_limit_h_max 25
_diffrn_reflns_limit_h_min -25
_diffrn_reflns_limit_k_max 17
_diffrn_reflns_limit_k_min -17
_diffrn_reflns_limit_l_max 27
_diffrn_reflns_limit_l_min -27
_diffrn_reflns_number 26291
_diffrn_reflns_point_group_measured_fraction_full 0.988
_diffrn_reflns_point_group_measured_fraction_max 0.988
_diffrn_reflns_theta_full 24.499
_diffrn_reflns_theta_max 24.499
_diffrn_reflns_theta_min 1.899
_diffrn_source 'fine-focus sealed tube'
_exptl_absorpt_coefficient_mu 0.306
_exptl_absorpt_correction_T_max 0.9475
_exptl_absorpt_correction_T_min 0.5237
_exptl_absorpt_correction_type multi-scan
_exptl_absorpt_process_details 'SADABS (Sheldrick, 2008a)'
_exptl_crystal_colour dark_green
_exptl_crystal_density_diffrn 1.092
_exptl_crystal_description prism
_exptl_crystal_F_000 2712
_exptl_crystal_size_max 0.320
_exptl_crystal_size_mid 0.220
_exptl_crystal_size_min 0.160
_refine_diff_density_max 0.696
_refine_diff_density_min -0.473
_refine_diff_density_rms 0.069
_refine_ls_extinction_method none
_refine_ls_goodness_of_fit_ref 0.977
_refine_ls_hydrogen_treatment mixed
_refine_ls_matrix_type full
_refine_ls_number_parameters 417
_refine_ls_number_reflns 6205
_refine_ls_number_restraints 50
_refine_ls_restrained_S_all 0.999
_refine_ls_R_factor_all 0.1854
_refine_ls_R_factor_gt 0.0896
_refine_ls_shift/su_max 0.000
_refine_ls_shift/su_mean 0.000
_refine_ls_structure_factor_coef Fsqd
_refine_ls_weighting_details 'w=1/[\s^2^(Fo^2^)+(0.0500P)^2^] where P=(Fo^2^+2Fc^2^)/3'
_refine_ls_weighting_scheme calc
_refine_ls_wR_factor_gt 0.1392
_refine_ls_wR_factor_ref 0.1554
_reflns_Friedel_coverage 0.000
_reflns_number_gt 2929
_reflns_number_total 6205
_reflns_threshold_expression 'I > 2\s(I)'
_cod_data_source_file c9dt01309a2.cif
_cod_data_source_block niqdad
_cod_original_cell_volume 7544.2(19)
_cod_original_sg_symbol_H-M 'C 2/c'
_cod_database_code 7701525
_shelx_shelxl_version_number 2016/6
_shelx_space_group_comment
;
The symmetry employed for this shelxl refinement is uniquely defined
by the following loop, which should always be used as a source of
symmetry information in preference to the above space-group names.
They are only intended as comments.
;
_shelx_estimated_absorpt_t_min 0.908
_shelx_estimated_absorpt_t_max 0.953

loop_
_space_group_symop_operation_xyz
'x, y, z'
'-x, y, -z+1/2'
'x+1/2, y+1/2, z'
'-x+1/2, y+1/2, -z+1/2'
'-x, -y, -z'
'x, -y, z-1/2'
'-x+1/2, -y+1/2, -z'
'x+1/2, -y+1/2, z-1/2'

loop_
_atom_site_label
_atom_site_type_symbol
_atom_site_fract_x
_atom_site_fract_y
_atom_site_fract_z
_atom_site_U_iso_or_equiv
_atom_site_adp_type
_atom_site_occupancy
_atom_site_site_symmetry_order
_atom_site_calc_flag
_atom_site_refinement_flags_posn
_atom_site_refinement_flags_adp
_atom_site_refinement_flags_occupancy
_atom_site_disorder_assembly
_atom_site_disorder_group
Ni1 Ni 0.500000 -0.35309(6) 0.750000 0.0203(3) Uani 1 2 d S T P . .
C1 C 0.5272(2) -0.1682(3) 0.76941(19) 0.0196(12) Uani 1 1 d . . . . .
H1A H 0.5493(18) -0.113(3) 0.7819(17) 0.021(13) Uiso 1 1 d . . . . .
O1 O 0.44790(13) -0.3768(2) 0.81869(12) 0.0220(8) Uani 1 1 d . . . . .
O2 O 0.55715(13) -0.4393(2) 0.79191(13) 0.0226(8) Uani 1 1 d . . . . .
O3 O 0.47114(15) 0.0108(2) 0.79865(14) 0.0331(9) Uani 1 1 d . . . . .
N1 N 0.55141(17) -0.2432(3) 0.78465(16) 0.0202(10) Uani 1 1 d . . . . .
C2 C 0.6062(2) -0.2375(3) 0.8232(2) 0.0212(12) Uani 1 1 d . . . . .
C3 C 0.6648(2) -0.2349(3) 0.7997(2) 0.0284(13) Uani 1 1 d . . . . .
C4 C 0.7164(2) -0.2241(3) 0.8374(2) 0.0331(14) Uani 1 1 d . . . . .
H4A H 0.756835 -0.220903 0.822923 0.040 Uiso 1 1 calc R U . . .
C5 C 0.7100(2) -0.2181(4) 0.8945(3) 0.0412(15) Uani 1 1 d . . . . .
H5A H 0.745957 -0.210999 0.919294 0.049 Uiso 1 1 calc R U . . .
C6 C 0.6518(2) -0.2222(3) 0.9167(2) 0.0358(14) Uani 1 1 d . . . . .
H6A H 0.648280 -0.217742 0.956727 0.043 Uiso 1 1 calc R U . . .
C7 C 0.5981(2) -0.2327(3) 0.8816(2) 0.0257(13) Uani 1 1 d . . . . .
C8 C 0.6715(2) -0.2407(4) 0.7360(2) 0.0311(14) Uani 1 1 d . . . . .
H8A H 0.634787 -0.274230 0.719240 0.037 Uiso 1 1 calc R U . . .
C9 C 0.6711(2) -0.1466(4) 0.7093(2) 0.0518(17) Uani 1 1 d . . . . .
H9A H 0.630287 -0.118694 0.713672 0.078 Uiso 1 1 calc R U . . .
H9B H 0.678981 -0.151412 0.668709 0.078 Uiso 1 1 calc R U . . .
H9C H 0.703573 -0.109875 0.728342 0.078 Uiso 1 1 calc R U . . .
C10 C 0.7300(2) -0.2909(4) 0.7212(2) 0.0372(15) Uani 1 1 d . . . . .
H10A H 0.729391 -0.351027 0.737806 0.056 Uiso 1 1 calc R U . . .
H10B H 0.766848 -0.258539 0.736389 0.056 Uiso 1 1 calc R U . . .
H10C H 0.731573 -0.295668 0.679725 0.056 Uiso 1 1 calc R U . . .
C11 C 0.5349(2) -0.2370(3) 0.9067(2) 0.0286(13) Uani 1 1 d . . . . .
H11A H 0.505093 -0.262564 0.877006 0.034 Uiso 1 1 calc R U . . .
C12 C 0.5344(2) -0.2982(4) 0.9581(2) 0.0373(14) Uani 1 1 d . . . . .
H12A H 0.548658 -0.357991 0.947566 0.056 Uiso 1 1 calc R U . . .
H12B H 0.491995 -0.302120 0.971444 0.056 Uiso 1 1 calc R U . . .
H12C H 0.562342 -0.274073 0.988545 0.056 Uiso 1 1 calc R U . . .
C13 C 0.5112(2) -0.1427(4) 0.9214(2) 0.0383(14) Uani 1 1 d . . . . .
H13A H 0.506940 -0.106648 0.886685 0.057 Uiso 1 1 calc R U . . .
H13B H 0.541103 -0.113992 0.948485 0.057 Uiso 1 1 calc R U . . .
H13C H 0.470654 -0.147526 0.938507 0.057 Uiso 1 1 calc R U . . .
C14 C 0.4721(2) -0.4414(3) 0.8501(2) 0.0265(13) Uani 1 1 d . . . . .
C15 C 0.5344(2) -0.4718(3) 0.8368(2) 0.0242(12) Uani 1 1 d . . . . .
C16 C 0.5677(2) -0.5373(3) 0.8725(2) 0.0240(12) Uani 1 1 d . . . . .
C17 C 0.5365(2) -0.5664(3) 0.9176(2) 0.0274(13) Uani 1 1 d . . . . .
H17A H 0.557517 -0.606288 0.943470 0.033 Uiso 1 1 calc R U . . .
C18 C 0.4746(2) -0.5411(3) 0.9288(2) 0.0309(13) Uani 1 1 d . . . . .
H18A H 0.456172 -0.567662 0.960565 0.037 Uiso 1 1 calc R U . . .
C19 C 0.4397(2) -0.4809(3) 0.8968(2) 0.0243(12) Uani 1 1 d . . . . .
C20 C 0.6329(2) -0.5650(3) 0.8583(2) 0.0266(13) Uani 1 1 d . . . . .
C21 C 0.6319(2) -0.6081(4) 0.7992(2) 0.0422(15) Uani 1 1 d . . . . .
H21A H 0.614735 -0.565494 0.770868 0.063 Uiso 1 1 calc R U . . .
H21B H 0.605759 -0.661878 0.798960 0.063 Uiso 1 1 calc R U . . .
H21C H 0.674373 -0.624395 0.789966 0.063 Uiso 1 1 calc R U . . .
C22 C 0.6764(2) -0.4836(3) 0.8610(2) 0.0386(15) Uani 1 1 d . . . . .
H22A H 0.662616 -0.440304 0.831726 0.058 Uiso 1 1 calc R U . . .
H22B H 0.719023 -0.502852 0.854323 0.058 Uiso 1 1 calc R U . . .
H22C H 0.675242 -0.455747 0.898591 0.058 Uiso 1 1 calc R U . . .
C23 C 0.6598(2) -0.6359(4) 0.9003(2) 0.0401(14) Uani 1 1 d . . . . .
H23A H 0.661786 -0.611120 0.938872 0.060 Uiso 1 1 calc R U . . .
H23B H 0.701748 -0.652723 0.889676 0.060 Uiso 1 1 calc R U . . .
H23C H 0.632848 -0.688862 0.898955 0.060 Uiso 1 1 calc R U . . .
C24 C 0.3719(2) -0.4604(3) 0.9053(2) 0.0275(13) Uani 1 1 d . . . . .
C25 C 0.3625(2) -0.3605(3) 0.9188(2) 0.0304(13) Uani 1 1 d . . . . .
H25A H 0.383383 -0.346221 0.955617 0.046 Uiso 1 1 calc R U . . .
H25B H 0.317865 -0.347760 0.920187 0.046 Uiso 1 1 calc R U . . .
H25C H 0.380332 -0.323961 0.889022 0.046 Uiso 1 1 calc R U . . .
C26 C 0.3468(2) -0.5149(4) 0.9543(2) 0.0377(14) Uani 1 1 d . . . . .
H26A H 0.351012 -0.578903 0.946179 0.057 Uiso 1 1 calc R U . . .
H26B H 0.302740 -0.500431 0.958346 0.057 Uiso 1 1 calc R U . . .
H26C H 0.370563 -0.500342 0.989695 0.057 Uiso 1 1 calc R U . . .
C27 C 0.3337(2) -0.4848(4) 0.8510(2) 0.0356(14) Uani 1 1 d . . . . .
H27A H 0.337479 -0.549049 0.843699 0.053 Uiso 1 1 calc R U . . .
H27B H 0.349265 -0.451142 0.818847 0.053 Uiso 1 1 calc R U . . .
H27C H 0.289805 -0.469669 0.855529 0.053 Uiso 1 1 calc R U . . .
C28 C 0.4814(2) 0.0834(4) 0.7777(2) 0.0266(13) Uani 1 1 d . . . . .
C29 C 0.4604(2) 0.1696(4) 0.8016(2) 0.0370(15) Uani 1 1 d . . . . .
C30 C 0.4812(2) 0.2425(4) 0.7746(2) 0.0469(18) Uani 1 1 d . . . . .
H30A H 0.470019 0.299218 0.789252 0.056 Uiso 1 1 calc R U . . .
C31 C 0.4200(2) 0.1699(4) 0.8524(2) 0.0451(16) Uani 1 1 d . . . . .
C32 C 0.3614(2) 0.1129(4) 0.8402(2) 0.0447(16) Uani 1 1 d . . . . .
H32A H 0.373539 0.050698 0.833484 0.067 Uiso 1 1 calc R U . . .
H32B H 0.338274 0.136116 0.806428 0.067 Uiso 1 1 calc R U . . .
H32C H 0.334894 0.115408 0.872925 0.067 Uiso 1 1 calc R U . . .
C33 C 0.4000(3) 0.2646(4) 0.8668(3) 0.068(2) Uani 1 1 d . . . . .
H33A H 0.436889 0.300388 0.877759 0.102 Uiso 1 1 calc R U . . .
H33B H 0.372053 0.262726 0.898501 0.102 Uiso 1 1 calc R U . . .
H33C H 0.378213 0.291529 0.833521 0.102 Uiso 1 1 calc R U . . .
C34 C 0.4566(3) 0.1309(5) 0.9048(2) 0.063(2) Uani 1 1 d . . . . .
H34A H 0.471234 0.070635 0.895909 0.094 Uiso 1 1 calc R U . . .
H34B H 0.429344 0.127987 0.936929 0.094 Uiso 1 1 calc R U . . .
H34C H 0.492427 0.169387 0.914726 0.094 Uiso 1 1 calc R U . . .
C1S C 0.3313(3) 0.0917(6) 0.4621(3) 0.112(3) Uani 1 1 d D U . . .
H1SA H 0.335260 0.135204 0.431350 0.169 Uiso 0.537(6) 1 calc R U P A 1
H1SB H 0.357706 0.039729 0.455386 0.169 Uiso 0.537(6) 1 calc R U P A 1
H1SC H 0.287719 0.072478 0.463278 0.169 Uiso 0.537(6) 1 calc R U P A 1
H1SD H 0.340383 0.065587 0.425264 0.169 Uiso 0.463(6) 1 calc R U P A 2
H1SE H 0.286015 0.095240 0.465415 0.169 Uiso 0.463(6) 1 calc R U P A 2
H1SF H 0.349204 0.151938 0.465070 0.169 Uiso 0.463(6) 1 calc R U P A 2
C2S C 0.3516(7) 0.1348(7) 0.5186(3) 0.100(4) Uani 0.537(6) 1 d D U P A 1
H2SA H 0.395277 0.155263 0.516902 0.150 Uiso 0.537(6) 1 calc R U P A 1
H2SB H 0.325289 0.188012 0.524795 0.150 Uiso 0.537(6) 1 calc R U P A 1
C2S' C 0.3597(7) 0.0329(9) 0.5101(3) 0.100(4) Uani 0.463(6) 1 d D U P A 2
H2SC H 0.342052 -0.028203 0.506685 0.150 Uiso 0.463(6) 1 calc R U P A 2
H2SD H 0.405302 0.028551 0.506341 0.150 Uiso 0.463(6) 1 calc R U P A 2
C3S C 0.3466(3) 0.0711(5) 0.5684(3) 0.077(2) Uani 1 1 d D U . . .
H3SA H 0.302875 0.050127 0.568255 0.115 Uiso 0.537(6) 1 calc R U P A 1
H3SB H 0.372684 0.018261 0.560793 0.115 Uiso 0.537(6) 1 calc R U P A 1
H3SC H 0.360351 0.134371 0.569700 0.115 Uiso 0.463(6) 1 calc R U P A 2
H3SD H 0.300997 0.070491 0.572808 0.115 Uiso 0.463(6) 1 calc R U P A 2
C4S C 0.3644(7) 0.1031(7) 0.6280(3) 0.089(4) Uani 0.537(6) 1 d D U P A 1
H4SA H 0.408582 0.122160 0.628599 0.134 Uiso 0.537(6) 1 calc R U P A 1
H4SB H 0.339320 0.157125 0.635270 0.134 Uiso 0.537(6) 1 calc R U P A 1
C4S' C 0.3781(7) 0.0217(10) 0.6185(3) 0.089(4) Uani 0.463(6) 1 d D U P A 2
H4SC H 0.373052 -0.043229 0.611278 0.134 Uiso 0.463(6) 1 calc R U P A 2
H4SD H 0.423290 0.034769 0.618437 0.134 Uiso 0.463(6) 1 calc R U P A 2
C5S C 0.3574(3) 0.0399(6) 0.6775(3) 0.104(3) Uani 1 1 d D U . . .
H5SA H 0.370690 0.070015 0.713044 0.156 Uiso 0.537(6) 1 calc R U P A 1
H5SB H 0.313620 0.021874 0.679132 0.156 Uiso 0.537(6) 1 calc R U P A 1
H5SC H 0.383256 -0.013279 0.672425 0.156 Uiso 0.537(6) 1 calc R U P A 1
H5SD H 0.381886 0.003206 0.704943 0.156 Uiso 0.463(6) 1 calc R U P A 2
H5SE H 0.363617 0.103319 0.686631 0.156 Uiso 0.463(6) 1 calc R U P A 2
H5SF H 0.313105 0.024896 0.679433 0.156 Uiso 0.463(6) 1 calc R U P A 2

loop_
_atom_site_aniso_label
_atom_site_aniso_U_11
_atom_site_aniso_U_22
_atom_site_aniso_U_33
_atom_site_aniso_U_23
_atom_site_aniso_U_13
_atom_site_aniso_U_12
Ni1 0.0271(5) 0.0125(6) 0.0213(5) 0.000 0.0018(4) 0.000
C1 0.028(3) 0.011(3) 0.020(3) 0.000(2) 0.003(2) -0.002(2)
O1 0.0312(18) 0.014(2) 0.0215(19) 0.0044(16) 0.0062(15) -0.0001(15)
O2 0.0289(18) 0.017(2) 0.022(2) 0.0016(17) 0.0043(16) 0.0037(16)
O3 0.048(2) 0.022(2) 0.029(2) -0.0001(19) 0.0012(17) 0.0044(19)
N1 0.020(2) 0.019(3) 0.022(2) -0.005(2) 0.0051(18) 0.000(2)
C2 0.030(3) 0.004(3) 0.029(3) 0.002(2) -0.007(2) 0.002(2)
C3 0.019(3) 0.019(3) 0.048(4) 0.001(3) 0.001(3) 0.003(2)
C4 0.032(3) 0.026(4) 0.040(4) 0.000(3) -0.001(3) 0.001(3)
C5 0.031(3) 0.033(4) 0.058(4) -0.010(3) -0.012(3) 0.000(3)
C6 0.050(4) 0.025(4) 0.031(3) -0.002(3) -0.008(3) 0.000(3)
C7 0.032(3) 0.013(3) 0.032(3) 0.001(3) 0.000(3) 0.003(2)
C8 0.028(3) 0.030(3) 0.036(4) -0.002(3) 0.007(3) -0.002(3)
C9 0.050(3) 0.047(4) 0.060(4) 0.031(4) 0.018(3) 0.014(3)
C10 0.030(3) 0.032(4) 0.049(4) -0.007(3) 0.003(3) -0.004(3)
C11 0.045(3) 0.022(3) 0.019(3) 0.002(3) -0.001(2) -0.002(3)
C12 0.053(4) 0.031(4) 0.027(3) 0.003(3) -0.001(3) -0.009(3)
C13 0.056(3) 0.026(3) 0.034(3) -0.003(3) 0.012(3) 0.003(3)
C14 0.040(3) 0.014(3) 0.026(3) -0.001(3) 0.001(3) -0.004(3)
C15 0.032(3) 0.018(3) 0.023(3) -0.008(3) 0.006(2) -0.004(3)
C16 0.032(3) 0.018(3) 0.022(3) 0.003(3) 0.001(2) -0.002(2)
C17 0.044(3) 0.015(3) 0.022(3) 0.004(3) 0.000(3) 0.001(3)
C18 0.042(3) 0.022(3) 0.030(3) 0.000(3) 0.007(3) -0.006(3)
C19 0.033(3) 0.016(3) 0.025(3) -0.002(3) 0.002(2) -0.004(2)
C20 0.041(3) 0.014(3) 0.024(3) 0.000(3) -0.002(2) 0.004(3)
C21 0.044(3) 0.038(4) 0.045(4) -0.002(3) 0.002(3) 0.012(3)
C22 0.032(3) 0.027(4) 0.057(4) 0.005(3) 0.002(3) 0.001(3)
C23 0.045(3) 0.036(4) 0.039(3) 0.003(3) 0.001(3) 0.014(3)
C24 0.037(3) 0.025(3) 0.021(3) 0.000(3) 0.006(2) -0.005(3)
C25 0.032(3) 0.024(3) 0.035(3) -0.003(3) 0.007(2) 0.003(3)
C26 0.040(3) 0.031(4) 0.044(4) -0.001(3) 0.015(3) -0.001(3)
C27 0.038(3) 0.025(3) 0.044(4) 0.000(3) 0.002(3) -0.001(3)
C28 0.037(3) 0.014(3) 0.028(3) -0.002(3) -0.016(2) -0.002(3)
C29 0.034(3) 0.027(4) 0.048(4) -0.016(3) -0.020(3) 0.007(3)
C30 0.045(4) 0.012(3) 0.081(6) -0.012(3) -0.024(3) 0.004(3)
C31 0.041(3) 0.037(4) 0.055(4) -0.025(3) -0.012(3) 0.019(3)
C32 0.049(4) 0.040(4) 0.045(4) -0.016(3) -0.001(3) 0.013(3)
C33 0.054(4) 0.043(4) 0.105(6) -0.048(4) -0.019(4) 0.016(3)
C34 0.065(4) 0.083(5) 0.040(4) -0.024(4) -0.011(3) 0.033(4)
C1S 0.080(5) 0.153(7) 0.103(6) 0.045(5) -0.011(5) -0.010(5)
C2S 0.120(6) 0.104(7) 0.077(6) 0.010(6) 0.031(5) -0.006(6)
C2S' 0.120(6) 0.104(7) 0.077(6) 0.010(6) 0.031(5) -0.006(6)
C3S 0.042(4) 0.074(5) 0.112(5) 0.028(4) -0.026(4) 0.002(3)
C4S 0.094(6) 0.098(7) 0.077(6) -0.001(6) 0.023(5) -0.006(6)
C4S' 0.094(6) 0.098(7) 0.077(6) -0.001(6) 0.023(5) -0.006(6)
C5S 0.065(4) 0.136(7) 0.110(6) 0.023(5) -0.008(4) 0.028(5)

loop_
_atom_type_symbol
_atom_type_description
_atom_type_scat_dispersion_real
_atom_type_scat_dispersion_imag
_atom_type_scat_source
C C 0.0033 0.0016 'International Tables Vol C Tables 4.2.6.8 and 6.1.1.4'
H H 0.0000 0.0000 'International Tables Vol C Tables 4.2.6.8 and 6.1.1.4'
N N 0.0061 0.0033 'International Tables Vol C Tables 4.2.6.8 and 6.1.1.4'
O O 0.0106 0.0060 'International Tables Vol C Tables 4.2.6.8 and 6.1.1.4'
Ni Ni 0.3393 1.1124 'International Tables Vol C Tables 4.2.6.8 and 6.1.1.4'

loop_
_geom_angle_atom_site_label_1
_geom_angle_atom_site_label_2
_geom_angle_atom_site_label_3
_geom_angle
_geom_angle_site_symmetry_1
_geom_angle_site_symmetry_3
O2 Ni1 O2 100.05(18) . 2_656
O2 Ni1 O1 86.08(12) . 2_656
O2 Ni1 O1 81.09(12) 2_656 2_656
O2 Ni1 O1 81.08(12) . .
O2 Ni1 O1 86.08(12) 2_656 .
O1 Ni1 O1 159.98(18) 2_656 .
O2 Ni1 N1 169.05(15) . 2_656
O2 Ni1 N1 90.79(14) 2_656 2_656
O1 Ni1 N1 97.21(13) 2_656 2_656
O1 Ni1 N1 98.27(13) . 2_656
O2 Ni1 N1 90.79(14) . .
O2 Ni1 N1 169.05(15) 2_656 .
O1 Ni1 N1 98.27(13) 2_656 .
O1 Ni1 N1 97.21(13) . .
N1 Ni1 N1 78.4(2) 2_656 .
N1 C1 C1 118.8(3) . 2_656
C14 O1 Ni1 110.9(3) . .
C15 O2 Ni1 113.6(3) . .
C1 N1 C2 115.5(4) . .
C1 N1 Ni1 112.0(3) . .
C2 N1 Ni1 132.5(3) . .
C7 C2 C3 123.1(5) . .
C7 C2 N1 118.8(4) . .
C3 C2 N1 118.1(4) . .
C4 C3 C2 116.9(5) . .
C4 C3 C8 121.7(4) . .
C2 C3 C8 121.4(4) . .
C5 C4 C3 121.4(5) . .
C4 C5 C6 120.5(5) . .
C5 C6 C7 121.3(5) . .
C6 C7 C2 116.7(4) . .
C6 C7 C11 120.5(5) . .
C2 C7 C11 122.8(4) . .
C3 C8 C10 112.1(4) . .
C3 C8 C9 110.7(4) . .
C10 C8 C9 110.3(4) . .
C7 C11 C12 112.3(4) . .
C7 C11 C13 111.2(4) . .
C12 C11 C13 110.9(4) . .
O1 C14 C19 122.3(4) . .
O1 C14 C15 116.8(4) . .
C19 C14 C15 120.8(5) . .
O2 C15 C16 122.3(4) . .
O2 C15 C14 116.7(4) . .
C16 C15 C14 121.0(5) . .
C17 C16 C15 114.9(4) . .
C17 C16 C20 125.7(4) . .
C15 C16 C20 119.4(4) . .
C16 C17 C18 124.3(5) . .
C19 C18 C17 124.4(5) . .
C18 C19 C14 114.3(4) . .
C18 C19 C24 124.4(5) . .
C14 C19 C24 121.2(4) . .
C16 C20 C21 110.0(4) . .
C16 C20 C22 110.0(4) . .
C21 C20 C22 110.7(4) . .
C16 C20 C23 111.6(4) . .
C21 C20 C23 106.4(4) . .
C22 C20 C23 108.1(4) . .
C19 C24 C27 108.8(4) . .
C19 C24 C26 111.7(4) . .
C27 C24 C26 107.9(4) . .
C19 C24 C25 111.2(4) . .
C27 C24 C25 109.4(4) . .
C26 C24 C25 107.9(4) . .
O3 C28 C29 123.7(5) . .
O3 C28 C28 116.7(3) . 2_656
C29 C28 C28 119.6(3) . 2_656
C30 C29 C28 114.1(5) . .
C30 C29 C31 126.0(5) . .
C28 C29 C31 119.9(5) . .
C29 C30 C30 126.1(3) . 2_656
C29 C31 C33 110.9(5) . .
C29 C31 C32 110.3(4) . .
C33 C31 C32 108.7(4) . .
C29 C31 C34 110.0(4) . .
C33 C31 C34 108.1(5) . .
C32 C31 C34 108.8(5) . .
C3S C2S C1S 112.4(7) . .
C3S C2S' C1S 111.3(7) . .
C4S C3S C2S 119.6(7) . .
C4S' C3S C2S' 114.9(6) . .
C5S C4S C3S 119.1(7) . .
C5S C4S' C3S 119.2(8) . .

loop_
_geom_bond_atom_site_label_1
_geom_bond_atom_site_label_2
_geom_bond_distance
_geom_bond_site_symmetry_2
Ni1 O2 2.005(3) .
Ni1 O2 2.005(3) 2_656
Ni1 O1 2.042(3) 2_656
Ni1 O1 2.042(3) .
Ni1 N1 2.120(4) 2_656
Ni1 N1 2.120(4) .
C1 N1 1.279(6) .
C1 C1 1.447(9) 2_656
O1 C14 1.308(5) .
O2 C15 1.282(5) .
O3 C28 1.216(5) .
N1 C2 1.452(6) .
C2 C7 1.397(6) .
C2 C3 1.400(6) .
C3 C4 1.395(6) .
C3 C8 1.515(7) .
C4 C5 1.360(7) .
C5 C6 1.380(7) .
C6 C7 1.395(6) .
C7 C11 1.509(6) .
C8 C10 1.519(6) .
C8 C9 1.540(7) .
C11 C12 1.516(6) .
C11 C13 1.543(7) .
C14 C19 1.456(6) .
C14 C15 1.461(6) .
C15 C16 1.454(6) .
C16 C17 1.354(6) .
C16 C20 1.514(6) .
C17 C18 1.419(6) .
C18 C19 1.373(6) .
C19 C24 1.510(6) .
C20 C21 1.531(6) .
C20 C22 1.532(7) .
C20 C23 1.541(6) .
C24 C27 1.530(6) .
C24 C26 1.531(6) .
C24 C25 1.541(7) .
C28 C29 1.486(7) .
C28 C28 1.560(10) 2_656
C29 C30 1.349(7) .
C29 C31 1.513(7) .
C30 C30 1.442(11) 2_656
C31 C33 1.522(7) .
C31 C32 1.535(7) .
C31 C34 1.542(7) .
C1S C2S 1.521(5) .
C1S C2S' 1.534(5) .
C2S C3S 1.517(5) .
C2S' C3S 1.525(5) .
C3S C4S 1.514(5) .
C3S C4S' 1.523(5) .
C4S C5S 1.513(5) .
C4S' C5S 1.503(5) .

loop_
_geom_hbond_atom_site_label_D
_geom_hbond_atom_site_label_H
_geom_hbond_atom_site_label_A
_geom_hbond_distance_DH
_geom_hbond_distance_HA
_geom_hbond_distance_DA
_geom_hbond_angle_DHA
C1 H1A O3 0.99(4) 2.54(4) 3.026(6) 110(3)

loop_
_geom_torsion_atom_site_label_1
_geom_torsion_atom_site_label_2
_geom_torsion_atom_site_label_3
_geom_torsion_atom_site_label_4
_geom_torsion
_geom_torsion_site_symmetry_1
_geom_torsion_site_symmetry_4
C1 C1 N1 C2 179.4(5) 2_656 .
C1 C1 N1 Ni1 -2.8(7) 2_656 .
C1 N1 C2 C7 86.8(5) . .
Ni1 N1 C2 C7 -90.4(5) . .
C1 N1 C2 C3 -91.7(5) . .
Ni1 N1 C2 C3 91.0(5) . .
C7 C2 C3 C4 -2.1(7) . .
N1 C2 C3 C4 176.3(4) . .
C7 C2 C3 C8 179.7(5) . .
N1 C2 C3 C8 -1.8(7) . .
C2 C3 C4 C5 1.2(7) . .
C8 C3 C4 C5 179.3(5) . .
C3 C4 C5 C6 -0.3(8) . .
C4 C5 C6 C7 0.1(8) . .
C5 C6 C7 C2 -1.0(7) . .
C5 C6 C7 C11 -180.0(5) . .
C3 C2 C7 C6 2.0(7) . .
N1 C2 C7 C6 -176.4(4) . .
C3 C2 C7 C11 -179.0(4) . .
N1 C2 C7 C11 2.6(7) . .
C4 C3 C8 C10 36.6(7) . .
C2 C3 C8 C10 -145.4(5) . .
C4 C3 C8 C9 -87.0(6) . .
C2 C3 C8 C9 91.0(6) . .
C6 C7 C11 C12 -45.5(6) . .
C2 C7 C11 C12 135.6(5) . .
C6 C7 C11 C13 79.4(6) . .
C2 C7 C11 C13 -99.5(5) . .
Ni1 O1 C14 C19 -170.6(3) . .
Ni1 O1 C14 C15 10.3(5) . .
Ni1 O2 C15 C16 178.4(4) . .
Ni1 O2 C15 C14 -0.3(5) . .
O1 C14 C15 O2 -7.1(6) . .
C19 C14 C15 O2 173.8(4) . .
O1 C14 C15 C16 174.2(4) . .
C19 C14 C15 C16 -4.9(7) . .
O2 C15 C16 C17 -178.6(4) . .
C14 C15 C16 C17 0.0(7) . .
O2 C15 C16 C20 3.2(7) . .
C14 C15 C16 C20 -178.1(4) . .
C15 C16 C17 C18 3.9(7) . .
C20 C16 C17 C18 -178.0(5) . .
C16 C17 C18 C19 -3.2(8) . .
C17 C18 C19 C14 -1.8(7) . .
C17 C18 C19 C24 174.1(5) . .
O1 C14 C19 C18 -173.5(4) . .
C15 C14 C19 C18 5.6(7) . .
O1 C14 C19 C24 10.5(7) . .
C15 C14 C19 C24 -170.5(4) . .
C17 C16 C20 C21 120.9(5) . .
C15 C16 C20 C21 -61.2(6) . .
C17 C16 C20 C22 -116.9(5) . .
C15 C16 C20 C22 61.0(6) . .
C17 C16 C20 C23 3.1(7) . .
C15 C16 C20 C23 -179.0(4) . .
C18 C19 C24 C27 -118.9(5) . .
C14 C19 C24 C27 56.7(6) . .
C18 C19 C24 C26 0.1(7) . .
C14 C19 C24 C26 175.7(4) . .
C18 C19 C24 C25 120.6(5) . .
C14 C19 C24 C25 -63.8(6) . .
O3 C28 C29 C30 174.7(5) . .
C28 C28 C29 C30 -5.8(7) 2_656 .
O3 C28 C29 C31 -4.4(7) . .
C28 C28 C29 C31 175.1(5) 2_656 .
C28 C29 C30 C30 2.1(9) . 2_656
C31 C29 C30 C30 -178.9(6) . 2_656
C30 C29 C31 C33 5.3(7) . .
C28 C29 C31 C33 -175.7(4) . .
C30 C29 C31 C32 125.8(6) . .
C28 C29 C31 C32 -55.3(6) . .
C30 C29 C31 C34 -114.3(6) . .
C28 C29 C31 C34 64.7(6) . .
C1S C2S C3S C4S -179.5(10) . .
C1S C2S' C3S C4S' -174.7(11) . .
C2S C3S C4S C5S 178.1(10) . .
C2S' C3S C4S' C5S -166.2(12) . .
